data_7217623
loop_
_publ_author_name
'Gao, Lingyan'
'Yao, Yong'
'Dong, Shengyi'
'Yuan, Jiayin'

_publ_section_title
;
 Host--guest complexation between 1,4-dipropoxypillar[5]arene and
 imidazolium-based ionic liquids
;
_journal_name_full 'RSC Advances'
_journal_paper_doi 10.1039/C4RA06784C
_journal_year 2014
_chemical_formula_moiety 'C63 H80 N4 O10, 2(F6 P)'
_chemical_formula_sum 'C63 H80 F12 N4 O10 P2'
_chemical_formula_weight 1343.25
_chemical_name_systematic
;
?
;
_space_group_IT_number 2
_symmetry_cell_setting triclinic
_symmetry_space_group_name_Hall '-P 1'
_symmetry_space_group_name_H-M 'P -1'
_atom_sites_solution_hydrogens geom
_atom_sites_solution_primary direct
_atom_sites_solution_secondary difmap
_audit_creation_method SHELXL-97
_cell_angle_alpha 110.228(4)
_cell_angle_beta 102.002(4)
_cell_angle_gamma 97.058(4)
_cell_formula_units_Z 2
_cell_length_a 12.7806(6)
_cell_length_b 14.6895(6)
_cell_length_c 20.5104(10)
_cell_measurement_reflns_used 6322
_cell_measurement_temperature 120(2)
_cell_measurement_theta_max 67.3266
_cell_measurement_theta_min 3.2323
_cell_volume 3453.7(3)
_computing_cell_refinement 'CrysAlis PRO (Agilent Technologies, 2011)'
_computing_data_collection 'CrysAlis PRO'
_computing_data_reduction 'CrysAlis PRO'
_computing_molecular_graphics 'OLEX2 (Dolomanov et al., 2009)'
_computing_publication_material OLEX2
_computing_structure_refinement 'SHELXL-97 (Sheldrick, 2008)'
_computing_structure_solution 'SHELXS-97 (Sheldrick, 2008)'
_diffrn_ambient_temperature 120(2)
_diffrn_detector_area_resol_mean 10.3592
_diffrn_measured_fraction_theta_full 0.966
_diffrn_measured_fraction_theta_max 0.966
_diffrn_measurement_device_type 'Xcalibur, Atlas, Gemini ultra'
_diffrn_measurement_method '\w scans'
_diffrn_radiation_monochromator graphite
_diffrn_radiation_source 'fine-focus sealed tube'
_diffrn_radiation_type CuK\a
_diffrn_radiation_wavelength 1.54184
_diffrn_reflns_av_R_equivalents 0.0385
_diffrn_reflns_av_sigmaI/netI 0.0542
_diffrn_reflns_limit_h_max 15
_diffrn_reflns_limit_h_min -14
_diffrn_reflns_limit_k_max 17
_diffrn_reflns_limit_k_min -12
_diffrn_reflns_limit_l_max 24
_diffrn_reflns_limit_l_min -24
_diffrn_reflns_number 21537
_diffrn_reflns_theta_full 67.44
_diffrn_reflns_theta_max 67.44
_diffrn_reflns_theta_min 3.23
_exptl_absorpt_coefficient_mu 1.343
_exptl_absorpt_correction_T_max 0.7566
_exptl_absorpt_correction_T_min 0.6733
_exptl_absorpt_correction_type multi-scan
_exptl_absorpt_process_details
;
CrysAlis PRO (Agilent Technologies, 2011)
;
_exptl_crystal_colour colorless
_exptl_crystal_density_diffrn 1.292
_exptl_crystal_density_method 'not measured'
_exptl_crystal_description block
_exptl_crystal_F_000 1408
_exptl_crystal_size_max 0.32
_exptl_crystal_size_mid 0.26
_exptl_crystal_size_min 0.22
_platon_squeeze_details
;
;
_refine_diff_density_max 0.932
_refine_diff_density_min -1.338
_refine_diff_density_rms 0.098
_refine_ls_extinction_coef 0.0008(3)
_refine_ls_extinction_expression Fc^*^=kFc[1+0.001xFc^2^\l^3^/sin(2\q)]^-1/4^
_refine_ls_extinction_method SHELXL
_refine_ls_goodness_of_fit_ref 1.130
_refine_ls_hydrogen_treatment constr
_refine_ls_matrix_type full
_refine_ls_number_parameters 831
_refine_ls_number_reflns 12021
_refine_ls_number_restraints 0
_refine_ls_restrained_S_all 1.130
_refine_ls_R_factor_all 0.1166
_refine_ls_R_factor_gt 0.0938
_refine_ls_shift/su_max 0.000
_refine_ls_shift/su_mean 0.000
_refine_ls_structure_factor_coef Fsqd
_refine_ls_weighting_details 'calc w=1/[\s^2^(Fo^2^)+(0.2000P)^2^+0.0000P] where P=(Fo^2^+2Fc^2^)/3'
_refine_ls_weighting_scheme calc
_refine_ls_wR_factor_gt 0.2742
_refine_ls_wR_factor_ref 0.3021
_reflns_number_gt 8410
_reflns_number_total 12021
_reflns_threshold_expression >2sigma(I)
_cod_data_source_file c4ra06784c2.cif
_cod_data_source_block 111019_impf6_copper
_cod_depositor_comments
;
The following automatic conversions were performed:

'_symmetry_cell_setting' value 'Triclinic' changed to 'triclinic'
according to
/usr/data/users/saulius/crontab/automatic-downloads/rss-feeds/RSC/lib/dictionaries/cif_core.dic
dictionary named 'cif_core.dic' version 2.4.2 from 2011-04-26.

Automatic conversion script
Id: cif_fix_values 2281 2013-09-26 08:29:07Z andrius 
;
_cod_database_code 7217623

loop_
_symmetry_equiv_pos_as_xyz
'x, y, z'
'-x, -y, -z'

loop_
_atom_site_label
_atom_site_type_symbol
_atom_site_fract_x
_atom_site_fract_y
_atom_site_fract_z
_atom_site_U_iso_or_equiv
_atom_site_adp_type
_atom_site_occupancy
_atom_site_symmetry_multiplicity
_atom_site_calc_flag
_atom_site_refinement_flags
P1 P 1.17917(16) 0.63048(13) 0.40282(10) 0.0767(5) Uani 1 1 d .
P2 P 1.7114(2) 0.36094(15) 0.25203(12) 0.0937(6) Uani 1 1 d .
F1 F 1.0821(4) 0.5881(3) 0.4290(2) 0.0965(13) Uani 1 1 d .
F2 F 1.2570(4) 0.6844(4) 0.4809(3) 0.1234(17) Uani 1 1 d .
F3 F 1.2229(5) 0.5368(5) 0.3962(4) 0.136(2) Uani 1 1 d .
F4 F 1.2746(7) 0.6641(5) 0.3731(4) 0.172(3) Uani 1 1 d .
F5 F 1.1003(4) 0.5781(3) 0.32278(19) 0.0876(12) Uani 1 1 d .
F6 F 1.1404(3) 0.7259(2) 0.4121(2) 0.0785(10) Uani 1 1 d .
F7 F 1.6171(8) 0.3024(6) 0.2669(6) 0.204(4) Uani 1 1 d .
F8 F 1.7802(6) 0.3697(13) 0.3147(6) 0.292(8) Uani 1 1 d .
F9 F 1.7686(12) 0.2793(5) 0.2243(11) 0.349(12) Uani 1 1 d .
F10 F 1.8159(4) 0.4281(3) 0.2400(2) 0.1040(14) Uani 1 1 d .
F11 F 1.6544(11) 0.3214(13) 0.1807(4) 0.337(11) Uani 1 1 d .
F12 F 1.6647(6) 0.4430(6) 0.2610(10) 0.300(9) Uani 1 1 d .
O1 O 0.9955(2) 1.19082(19) 0.41264(14) 0.0390(6) Uani 1 1 d .
O2 O 0.8224(2) 0.82839(19) 0.41636(14) 0.0357(6) Uani 1 1 d .
O3 O 0.6103(3) 1.0077(2) 0.29527(16) 0.0469(7) Uani 1 1 d .
O4 O 0.4848(2) 0.61001(19) 0.24418(14) 0.0386(6) Uani 1 1 d .
O5 O 0.4573(2) 0.76377(19) 0.03225(14) 0.0350(6) Uani 1 1 d .
O6 O 0.7326(2) 0.50109(18) 0.03462(14) 0.0328(6) Uani 1 1 d .
O7 O 0.7748(2) 0.77020(18) -0.08133(14) 0.0347(6) Uani 1 1 d .
O8 O 1.1079(2) 0.71334(17) 0.11200(13) 0.0313(5) Uani 1 1 d .
O9 O 0.9990(2) 1.02164(18) 0.15026(13) 0.0338(6) Uani 1 1 d .
O10 O 1.2944(3) 0.9575(2) 0.36039(16) 0.0529(8) Uani 1 1 d .
N1 N 1.0914(3) 1.3487(3) 0.2667(2) 0.0469(9) Uani 1 1 d .
N2 N 1.0566(3) 1.3444(3) 0.3644(2) 0.0449(8) Uani 1 1 d .
N3 N 0.8515(3) 0.7846(2) 0.20847(16) 0.0331(7) Uani 1 1 d .
N4 N 0.8673(3) 0.7104(2) 0.28331(16) 0.0335(7) Uani 1 1 d .
C1 C 1.0823(5) 1.3663(4) 0.1993(3) 0.0612(13) Uani 1 1 d .
H1A H 1.0054 1.3628 0.1771 0.092 Uiso 1 1 calc R
H1B H 1.1098 1.3156 0.1659 0.092 Uiso 1 1 calc R
H1C H 1.1256 1.4322 0.2101 0.092 Uiso 1 1 calc R
C2 C 1.1706(4) 1.3084(3) 0.2965(3) 0.0540(11) Uani 1 1 d .
H2 H 1.2293 1.2871 0.2779 0.065 Uiso 1 1 calc R
C3 C 1.1483(4) 1.3051(3) 0.3578(3) 0.0514(11) Uani 1 1 d .
H3 H 1.1884 1.2803 0.3900 0.062 Uiso 1 1 calc R
C4 C 1.0239(4) 1.3696(3) 0.3082(2) 0.0460(10) Uani 1 1 d .
H4 H 0.9622 1.3979 0.2993 0.055 Uiso 1 1 calc R
C5 C 1.0029(5) 1.3565(3) 0.4224(3) 0.0531(11) Uani 1 1 d .
H5A H 0.9593 1.4082 0.4245 0.064 Uiso 1 1 calc R
H5B H 1.0593 1.3794 0.4690 0.064 Uiso 1 1 calc R
C6 C 0.9283(4) 1.2604(3) 0.4114(2) 0.0448(10) Uani 1 1 d .
H6A H 0.8911 1.2712 0.4505 0.054 Uiso 1 1 calc R
H6B H 0.8719 1.2358 0.3646 0.054 Uiso 1 1 calc R
C7 C 0.9489(3) 1.1003(3) 0.41201(18) 0.0335(8) Uani 1 1 d .
C8 C 1.0175(3) 1.0334(3) 0.40980(17) 0.0325(8) Uani 1 1 d .
C9 C 0.9765(3) 0.9412(3) 0.41069(18) 0.0329(8) Uani 1 1 d .
H9 H 1.0227 0.8952 0.4102 0.039 Uiso 1 1 calc R
C10 C 0.8693(3) 0.9163(3) 0.41228(18) 0.0331(8) Uani 1 1 d .
C11 C 0.7990(3) 0.9819(3) 0.41230(18) 0.0325(8) Uani 1 1 d .
C12 C 0.8412(3) 1.0754(3) 0.41309(19) 0.0352(8) Uani 1 1 d .
H12 H 0.7955 1.1220 0.4144 0.042 Uiso 1 1 calc R
C13 C 0.8805(3) 0.7507(3) 0.4123(2) 0.0358(8) Uani 1 1 d .
H13A H 0.8673 0.7218 0.4476 0.043 Uiso 1 1 calc R
H13B H 0.9600 0.7780 0.4245 0.043 Uiso 1 1 calc R
C14 C 0.8434(3) 0.6706(3) 0.3369(2) 0.0375(8) Uani 1 1 d .
H14A H 0.8815 0.6155 0.3355 0.045 Uiso 1 1 calc R
H14B H 0.7638 0.6440 0.3245 0.045 Uiso 1 1 calc R
C15 C 0.9677(3) 0.7278(3) 0.2708(2) 0.0378(8) Uani 1 1 d .
H15 H 1.0322 0.7104 0.2912 0.045 Uiso 1 1 calc R
C16 C 0.9578(3) 0.7742(3) 0.2241(2) 0.0348(8) Uani 1 1 d .
H16 H 1.0141 0.7957 0.2056 0.042 Uiso 1 1 calc R
C17 C 0.7981(3) 0.7460(3) 0.24557(19) 0.0336(8) Uani 1 1 d .
H17 H 0.7234 0.7444 0.2451 0.040 Uiso 1 1 calc R
C18 C 0.8025(3) 0.8287(3) 0.1586(2) 0.0401(9) Uani 1 1 d .
H18A H 0.7410 0.7797 0.1208 0.060 Uiso 1 1 calc R
H18B H 0.8576 0.8492 0.1367 0.060 Uiso 1 1 calc R
H18C H 0.7763 0.8868 0.1851 0.060 Uiso 1 1 calc R
C19 C 0.6809(3) 0.9535(3) 0.4111(2) 0.0363(8) Uani 1 1 d .
H19A H 0.6496 1.0138 0.4232 0.044 Uiso 1 1 calc R
H19B H 0.6771 0.9255 0.4482 0.044 Uiso 1 1 calc R
C20 C 0.6133(3) 0.8782(3) 0.33805(19) 0.0339(8) Uani 1 1 d .
C21 C 0.5821(3) 0.9078(3) 0.2796(2) 0.0355(8) Uani 1 1 d .
C22 C 0.5258(3) 0.8375(3) 0.2113(2) 0.0350(8) Uani 1 1 d .
H22 H 0.5067 0.8582 0.1722 0.042 Uiso 1 1 calc R
C23 C 0.4971(3) 0.7373(3) 0.19961(18) 0.0292(7) Uani 1 1 d .
C24 C 0.5204(3) 0.7085(3) 0.2578(2) 0.0309(7) Uani 1 1 d .
C25 C 0.5802(3) 0.7781(3) 0.32591(19) 0.0313(8) Uani 1 1 d .
H25 H 0.5988 0.7568 0.3648 0.038 Uiso 1 1 calc R
C26 C 0.5635(4) 1.0476(4) 0.2437(3) 0.0536(11) Uani 1 1 d .
H26A H 0.5582 1.1168 0.2697 0.064 Uiso 1 1 calc R
H26B H 0.4884 1.0084 0.2169 0.064 Uiso 1 1 calc R
C27 C 0.6279(6) 1.0461(5) 0.1923(4) 0.0788(17) Uani 1 1 d .
H27A H 0.6231 0.9773 0.1608 0.118 Uiso 1 1 calc R
H27B H 0.7046 1.0775 0.2187 0.118 Uiso 1 1 calc R
H27C H 0.5994 1.0826 0.1631 0.118 Uiso 1 1 calc R
C28 C 0.4858(4) 0.5817(3) 0.3042(2) 0.0446(10) Uani 1 1 d .
H28A H 0.4532 0.6270 0.3387 0.054 Uiso 1 1 calc R
H28B H 0.5618 0.5849 0.3297 0.054 Uiso 1 1 calc R
C29 C 0.4200(4) 0.4773(4) 0.2754(3) 0.0586(13) Uani 1 1 d .
H29A H 0.4534 0.4331 0.2418 0.088 Uiso 1 1 calc R
H29B H 0.3450 0.4749 0.2502 0.088 Uiso 1 1 calc R
H29C H 0.4186 0.4557 0.3155 0.088 Uiso 1 1 calc R
C30 C 0.4414(3) 0.6623(3) 0.12337(19) 0.0316(8) Uani 1 1 d .
H30A H 0.4118 0.5981 0.1254 0.038 Uiso 1 1 calc R
H30B H 0.3794 0.6860 0.1014 0.038 Uiso 1 1 calc R
C31 C 0.5209(3) 0.6472(2) 0.07670(18) 0.0280(7) Uani 1 1 d .
C32 C 0.5915(3) 0.5820(2) 0.07958(18) 0.0284(7) Uani 1 1 d .
H32 H 0.5909 0.5490 0.1120 0.034 Uiso 1 1 calc R
C33 C 0.6626(3) 0.5648(2) 0.03535(18) 0.0270(7) Uani 1 1 d .
C34 C 0.6622(3) 0.6113(2) -0.01369(18) 0.0271(7) Uani 1 1 d .
C35 C 0.5929(3) 0.6767(2) -0.01568(18) 0.0284(7) Uani 1 1 d .
H35 H 0.5923 0.7086 -0.0489 0.034 Uiso 1 1 calc R
C36 C 0.5245(3) 0.6965(2) 0.02969(18) 0.0286(7) Uani 1 1 d .
C37 C 0.4672(3) 0.8236(3) -0.0097(2) 0.0407(9) Uani 1 1 d .
H37A H 0.4443 0.7815 -0.0618 0.049 Uiso 1 1 calc R
H37B H 0.5438 0.8598 0.0031 0.049 Uiso 1 1 calc R
C38 C 0.3931(4) 0.8953(3) 0.0082(3) 0.0478(10) Uani 1 1 d .
H38A H 0.3943 0.9363 -0.0206 0.072 Uiso 1 1 calc R
H38B H 0.4185 0.9381 0.0596 0.072 Uiso 1 1 calc R
H38C H 0.3182 0.8583 -0.0026 0.072 Uiso 1 1 calc R
C39 C 0.7381(3) 0.4511(3) 0.0841(2) 0.0358(8) Uani 1 1 d .
H39A H 0.6646 0.4135 0.0781 0.043 Uiso 1 1 calc R
H39B H 0.7661 0.4997 0.1345 0.043 Uiso 1 1 calc R
C40 C 0.8148(4) 0.3816(3) 0.0664(3) 0.0464(10) Uani 1 1 d .
H40A H 0.7854 0.3334 0.0166 0.070 Uiso 1 1 calc R
H40B H 0.8222 0.3464 0.0994 0.070 Uiso 1 1 calc R
H40C H 0.8868 0.4197 0.0718 0.070 Uiso 1 1 calc R
C41 C 0.7388(3) 0.5926(2) -0.06199(18) 0.0291(7) Uani 1 1 d .
H41A H 0.7046 0.5976 -0.1083 0.035 Uiso 1 1 calc R
H41B H 0.7527 0.5249 -0.0725 0.035 Uiso 1 1 calc R
C42 C 0.8463(3) 0.6687(2) -0.02466(17) 0.0277(7) Uani 1 1 d .
C43 C 0.9295(3) 0.6515(2) 0.02258(18) 0.0285(7) Uani 1 1 d .
H43 H 0.9216 0.5893 0.0275 0.034 Uiso 1 1 calc R
C44 C 1.0240(3) 0.7242(2) 0.06263(18) 0.0274(7) Uani 1 1 d .
C45 C 1.0376(3) 0.8168(2) 0.05654(18) 0.0279(7) Uani 1 1 d .
C46 C 0.9548(3) 0.8328(3) 0.00757(18) 0.0298(7) Uani 1 1 d .
H46 H 0.9634 0.8943 0.0016 0.036 Uiso 1 1 calc R
C47 C 0.8600(3) 0.7598(2) -0.03264(18) 0.0283(7) Uani 1 1 d .
C48 C 0.7821(3) 0.8601(3) -0.0936(2) 0.0388(9) Uani 1 1 d .
H48A H 0.8446 0.8697 -0.1138 0.047 Uiso 1 1 calc R
H48B H 0.7935 0.9173 -0.0476 0.047 Uiso 1 1 calc R
C49 C 0.6771(4) 0.8531(3) -0.1457(2) 0.0445(9) Uani 1 1 d .
H49A H 0.6661 0.7958 -0.1908 0.067 Uiso 1 1 calc R
H49B H 0.6805 0.9138 -0.1556 0.067 Uiso 1 1 calc R
H49C H 0.6160 0.8449 -0.1248 0.067 Uiso 1 1 calc R
C50 C 1.0988(3) 0.6196(3) 0.1196(2) 0.0349(8) Uani 1 1 d .
H50A H 1.1048 0.5676 0.0753 0.042 Uiso 1 1 calc R
H50B H 1.0271 0.6005 0.1277 0.042 Uiso 1 1 calc R
C51 C 1.1903(3) 0.6305(3) 0.1832(2) 0.0361(8) Uani 1 1 d .
H51A H 1.2603 0.6575 0.1774 0.054 Uiso 1 1 calc R
H51B H 1.1920 0.5654 0.1860 0.054 Uiso 1 1 calc R
H51C H 1.1782 0.6756 0.2277 0.054 Uiso 1 1 calc R
C52 C 1.1397(3) 0.8970(3) 0.10168(19) 0.0307(7) Uani 1 1 d .
H52A H 1.2051 0.8678 0.0977 0.037 Uiso 1 1 calc R
H52B H 1.1437 0.9496 0.0819 0.037 Uiso 1 1 calc R
C53 C 1.1423(3) 0.9432(2) 0.18050(19) 0.0301(7) Uani 1 1 d .
C54 C 1.2172(3) 0.9276(3) 0.2335(2) 0.0336(8) Uani 1 1 d .
H54 H 1.2695 0.8893 0.2199 0.040 Uiso 1 1 calc R
C55 C 1.2176(3) 0.9666(3) 0.3064(2) 0.0351(8) Uani 1 1 d .
C56 C 1.1405(3) 1.0216(3) 0.32750(19) 0.0328(8) Uani 1 1 d .
C57 C 1.0680(3) 1.0403(3) 0.27537(19) 0.0311(7) Uani 1 1 d .
H57 H 1.0163 1.0792 0.2893 0.037 Uiso 1 1 calc R
C58 C 1.0692(3) 1.0037(3) 0.20361(18) 0.0289(7) Uani 1 1 d .
C59 C 0.9302(3) 1.0893(3) 0.1734(2) 0.0379(8) Uani 1 1 d .
H59A H 0.9755 1.1552 0.2069 0.045 Uiso 1 1 calc R
H59B H 0.8832 1.0646 0.1991 0.045 Uiso 1 1 calc R
C60 C 0.8608(4) 1.0978(4) 0.1083(3) 0.0526(11) Uani 1 1 d .
H60A H 0.8187 1.0319 0.0745 0.079 Uiso 1 1 calc R
H60B H 0.9078 1.1259 0.0847 0.079 Uiso 1 1 calc R
H60C H 0.8105 1.1414 0.1229 0.079 Uiso 1 1 calc R
C61 C 1.3308(4) 0.8695(4) 0.3479(2) 0.0557(13) Uani 1 1 d .
H61A H 1.3788 0.8627 0.3151 0.067 Uiso 1 1 calc R
H61B H 1.2679 0.8121 0.3255 0.067 Uiso 1 1 calc R
C62 C 1.3934(4) 0.8730(4) 0.4198(3) 0.0590(13) Uani 1 1 d .
H62A H 1.4166 0.8101 0.4135 0.089 Uiso 1 1 calc R
H62B H 1.3465 0.8838 0.4528 0.089 Uiso 1 1 calc R
H62C H 1.4580 0.9275 0.4400 0.089 Uiso 1 1 calc R
C63 C 1.1344(3) 1.0568(3) 0.40579(19) 0.0348(8) Uani 1 1 d .
H63A H 1.1803 1.0239 0.4318 0.042 Uiso 1 1 calc R
H63B H 1.1636 1.1293 0.4298 0.042 Uiso 1 1 calc R

loop_
_atom_site_aniso_label
_atom_site_aniso_U_11
_atom_site_aniso_U_22
_atom_site_aniso_U_33
_atom_site_aniso_U_23
_atom_site_aniso_U_13
_atom_site_aniso_U_12
P1 0.0897(12) 0.0671(9) 0.0737(10) 0.0247(8) 0.0264(9) 0.0166(8)
P2 0.1166(16) 0.0733(11) 0.0883(13) 0.0261(9) 0.0283(12) 0.0228(11)
F1 0.123(3) 0.083(2) 0.071(2) 0.0126(18) 0.047(2) -0.008(2)
F2 0.100(3) 0.121(4) 0.124(4) 0.049(3) -0.014(3) 0.004(3)
F3 0.107(4) 0.130(4) 0.148(5) 0.040(4) 0.004(3) 0.036(3)
F4 0.182(6) 0.131(5) 0.178(6) 0.010(4) 0.104(5) -0.003(4)
F5 0.148(4) 0.0584(18) 0.0630(19) 0.0223(15) 0.035(2) 0.038(2)
F6 0.071(2) 0.0581(18) 0.085(2) 0.0062(16) 0.0108(17) 0.0175(15)
F7 0.225(8) 0.137(5) 0.327(12) 0.117(7) 0.183(9) 0.048(5)
F8 0.092(4) 0.69(3) 0.269(11) 0.368(16) 0.065(5) 0.124(9)
F9 0.301(14) 0.083(4) 0.60(3) -0.043(8) 0.334(18) -0.020(6)
F10 0.120(4) 0.099(3) 0.079(2) 0.036(2) -0.008(2) 0.028(3)
F11 0.294(13) 0.48(2) 0.083(4) 0.096(8) -0.058(6) -0.246(14)
F12 0.108(5) 0.122(5) 0.70(3) 0.174(10) 0.125(9) 0.061(4)
O1 0.0461(16) 0.0273(13) 0.0372(14) 0.0083(11) 0.0086(12) 0.0018(11)
O2 0.0396(14) 0.0301(13) 0.0353(13) 0.0100(10) 0.0128(11) 0.0030(11)
O3 0.0566(18) 0.0291(14) 0.0434(16) 0.0121(12) -0.0024(13) 0.0002(12)
O4 0.0436(15) 0.0335(13) 0.0351(14) 0.0130(11) 0.0079(11) 0.0002(11)
O5 0.0336(13) 0.0399(14) 0.0385(14) 0.0185(11) 0.0147(11) 0.0136(11)
O6 0.0323(13) 0.0328(13) 0.0362(13) 0.0161(11) 0.0094(10) 0.0087(10)
O7 0.0339(13) 0.0306(13) 0.0365(13) 0.0145(11) 0.0047(11) -0.0014(10)
O8 0.0282(12) 0.0265(12) 0.0333(13) 0.0056(10) 0.0070(10) 0.0034(10)
O9 0.0388(14) 0.0330(13) 0.0286(12) 0.0087(10) 0.0100(11) 0.0115(11)
O10 0.0573(19) 0.0453(16) 0.0338(15) -0.0001(12) -0.0107(13) 0.0159(14)
N1 0.051(2) 0.0385(18) 0.051(2) 0.0156(16) 0.0165(17) 0.0067(16)
N2 0.053(2) 0.0339(17) 0.049(2) 0.0163(15) 0.0154(17) 0.0087(15)
N3 0.0305(15) 0.0350(16) 0.0276(15) 0.0059(12) 0.0086(12) 0.0014(12)
N4 0.0350(16) 0.0307(15) 0.0285(15) 0.0044(12) 0.0108(13) 0.0011(13)
C1 0.077(4) 0.059(3) 0.056(3) 0.025(2) 0.031(3) 0.012(3)
C2 0.044(2) 0.046(2) 0.074(3) 0.024(2) 0.017(2) 0.008(2)
C3 0.046(2) 0.044(2) 0.064(3) 0.025(2) 0.010(2) 0.006(2)
C4 0.052(3) 0.036(2) 0.050(2) 0.0152(18) 0.015(2) 0.0102(18)
C5 0.076(3) 0.036(2) 0.050(3) 0.0170(19) 0.022(2) 0.010(2)
C6 0.056(3) 0.032(2) 0.047(2) 0.0132(17) 0.020(2) 0.0091(18)
C7 0.044(2) 0.0263(17) 0.0224(16) 0.0052(13) 0.0035(15) 0.0006(15)
C8 0.0362(19) 0.0331(18) 0.0188(15) 0.0022(13) 0.0049(14) 0.0009(15)
C9 0.0350(19) 0.0341(18) 0.0226(17) 0.0042(14) 0.0065(14) 0.0045(15)
C10 0.041(2) 0.0277(17) 0.0199(16) 0.0008(13) 0.0057(14) -0.0013(15)
C11 0.0318(19) 0.0338(18) 0.0233(16) 0.0026(14) 0.0062(14) 0.0032(15)
C12 0.042(2) 0.0313(18) 0.0264(17) 0.0048(14) 0.0093(15) 0.0064(16)
C13 0.042(2) 0.0299(18) 0.0328(19) 0.0101(15) 0.0090(16) 0.0045(16)
C14 0.043(2) 0.0334(19) 0.0341(19) 0.0109(16) 0.0145(16) 0.0016(16)
C15 0.0325(19) 0.041(2) 0.0345(19) 0.0077(16) 0.0104(15) 0.0058(16)
C16 0.0299(18) 0.041(2) 0.0304(18) 0.0092(15) 0.0105(14) 0.0043(15)
C17 0.0341(19) 0.0298(17) 0.0296(17) 0.0033(14) 0.0115(15) 0.0000(15)
C18 0.037(2) 0.043(2) 0.038(2) 0.0141(17) 0.0080(16) 0.0059(17)
C19 0.036(2) 0.0347(19) 0.0294(18) 0.0036(15) 0.0083(15) 0.0026(15)
C20 0.0320(19) 0.0359(19) 0.0284(18) 0.0075(15) 0.0086(15) 0.0016(15)
C21 0.036(2) 0.0297(18) 0.0367(19) 0.0092(15) 0.0088(16) 0.0041(15)
C22 0.0350(19) 0.0342(19) 0.0323(19) 0.0114(15) 0.0073(15) 0.0022(15)
C23 0.0261(17) 0.0307(17) 0.0268(17) 0.0068(14) 0.0073(13) 0.0031(14)
C24 0.0266(17) 0.0276(17) 0.0342(18) 0.0062(14) 0.0098(14) 0.0046(14)
C25 0.0291(17) 0.0344(18) 0.0254(17) 0.0072(14) 0.0068(14) 0.0027(14)
C26 0.058(3) 0.042(2) 0.057(3) 0.024(2) 0.002(2) 0.005(2)
C27 0.082(4) 0.074(4) 0.077(4) 0.024(3) 0.031(3) 0.003(3)
C28 0.049(2) 0.042(2) 0.039(2) 0.0183(18) 0.0051(18) -0.0039(18)
C29 0.061(3) 0.047(3) 0.056(3) 0.022(2) 0.002(2) -0.011(2)
C30 0.0271(17) 0.0350(18) 0.0275(17) 0.0088(15) 0.0066(14) -0.0015(14)
C31 0.0239(16) 0.0266(16) 0.0252(16) 0.0040(13) 0.0037(13) -0.0020(13)
C32 0.0273(17) 0.0273(16) 0.0239(16) 0.0063(13) 0.0032(13) -0.0014(13)
C33 0.0216(16) 0.0240(16) 0.0278(16) 0.0057(13) 0.0010(13) -0.0004(13)
C34 0.0223(16) 0.0245(16) 0.0269(16) 0.0041(13) 0.0042(13) -0.0011(13)
C35 0.0270(17) 0.0252(16) 0.0282(17) 0.0074(13) 0.0052(13) 0.0005(13)
C36 0.0253(16) 0.0263(16) 0.0295(17) 0.0081(13) 0.0036(13) 0.0031(13)
C37 0.038(2) 0.045(2) 0.048(2) 0.0255(19) 0.0144(17) 0.0115(17)
C38 0.051(3) 0.049(2) 0.054(3) 0.026(2) 0.019(2) 0.022(2)
C39 0.036(2) 0.0330(18) 0.040(2) 0.0171(16) 0.0071(16) 0.0055(15)
C40 0.047(2) 0.045(2) 0.055(3) 0.028(2) 0.011(2) 0.0148(19)
C41 0.0293(18) 0.0250(16) 0.0247(16) 0.0032(13) 0.0040(14) 0.0001(14)
C42 0.0288(17) 0.0261(16) 0.0224(15) 0.0033(13) 0.0088(13) -0.0004(14)
C43 0.0289(17) 0.0247(16) 0.0274(16) 0.0048(13) 0.0094(14) 0.0019(13)
C44 0.0263(17) 0.0268(16) 0.0250(16) 0.0035(13) 0.0092(13) 0.0061(13)
C45 0.0278(17) 0.0252(16) 0.0249(16) 0.0024(13) 0.0107(13) -0.0005(13)
C46 0.0317(18) 0.0269(17) 0.0290(17) 0.0086(14) 0.0119(14) -0.0001(14)
C47 0.0315(18) 0.0261(16) 0.0234(16) 0.0061(13) 0.0064(13) 0.0032(14)
C48 0.046(2) 0.0308(18) 0.0368(19) 0.0145(16) 0.0069(17) 0.0001(16)
C49 0.046(2) 0.044(2) 0.043(2) 0.0202(18) 0.0072(18) 0.0065(18)
C50 0.0358(19) 0.0262(17) 0.0371(19) 0.0065(15) 0.0072(16) 0.0077(15)
C51 0.0309(19) 0.0355(19) 0.039(2) 0.0103(16) 0.0092(16) 0.0074(15)
C52 0.0286(18) 0.0263(16) 0.0330(18) 0.0071(14) 0.0111(14) -0.0011(14)
C53 0.0265(17) 0.0246(16) 0.0304(17) 0.0033(13) 0.0079(14) -0.0051(13)
C54 0.0272(17) 0.0296(17) 0.0372(19) 0.0069(15) 0.0071(15) 0.0028(14)
C55 0.0308(18) 0.0316(18) 0.0284(18) 0.0012(14) 0.0000(14) -0.0010(15)
C56 0.0316(18) 0.0315(18) 0.0270(17) 0.0059(14) 0.0049(14) -0.0027(15)
C57 0.0321(18) 0.0265(16) 0.0305(18) 0.0062(14) 0.0093(14) 0.0039(14)
C58 0.0261(17) 0.0274(16) 0.0276(17) 0.0083(13) 0.0049(13) -0.0032(13)
C59 0.039(2) 0.0371(19) 0.0343(19) 0.0085(16) 0.0112(16) 0.0106(16)
C60 0.052(3) 0.068(3) 0.042(2) 0.021(2) 0.013(2) 0.024(2)
C61 0.061(3) 0.075(3) 0.029(2) 0.009(2) 0.0095(19) 0.042(3)
C62 0.059(3) 0.079(3) 0.039(2) 0.016(2) 0.008(2) 0.040(3)
C63 0.0335(19) 0.0345(19) 0.0262(17) 0.0047(14) 0.0039(14) -0.0018(15)

loop_
_atom_type_symbol
_atom_type_description
_atom_type_scat_dispersion_real
_atom_type_scat_dispersion_imag
_atom_type_scat_source
C C 0.0181 0.0091 'International Tables Vol C Tables 4.2.6.8 and 6.1.1.4'
H H 0.0000 0.0000 'International Tables Vol C Tables 4.2.6.8 and 6.1.1.4'
F F 0.0727 0.0534 'International Tables Vol C Tables 4.2.6.8 and 6.1.1.4'
N N 0.0311 0.0180 'International Tables Vol C Tables 4.2.6.8 and 6.1.1.4'
O O 0.0492 0.0322 'International Tables Vol C Tables 4.2.6.8 and 6.1.1.4'
P P 0.2955 0.4335 'International Tables Vol C Tables 4.2.6.8 and 6.1.1.4'

loop_
_geom_angle_atom_site_label_1
_geom_angle_atom_site_label_2
_geom_angle_atom_site_label_3
_geom_angle
F6 P1 F3 177.4(3)
F6 P1 F2 87.6(3)
F3 P1 F2 89.9(3)
F6 P1 F4 91.4(3)
F3 P1 F4 87.7(4)
F2 P1 F4 88.5(4)
F6 P1 F1 92.3(3)
F3 P1 F1 88.8(3)
F2 P1 F1 93.9(3)
F4 P1 F1 175.7(3)
F6 P1 F5 91.1(2)
F3 P1 F5 91.3(3)
F2 P1 F5 178.4(3)
F4 P1 F5 90.6(4)
F1 P1 F5 87.1(2)
F8 P2 F11 159.7(11)
F8 P2 F12 111.0(10)
F11 P2 F12 89.3(11)
F8 P2 F9 80.2(10)
F11 P2 F9 79.9(10)
F12 P2 F9 163.1(10)
F8 P2 F7 90.8(6)
F11 P2 F7 88.0(6)
F12 P2 F7 93.6(5)
F9 P2 F7 98.9(5)
F8 P2 F10 87.1(4)
F11 P2 F10 94.5(4)
F12 P2 F10 85.6(4)
F9 P2 F10 82.4(4)
F7 P2 F10 177.3(5)
C7 O1 C6 118.1(3)
C10 O2 C13 121.1(3)
C21 O3 C26 119.7(3)
C24 O4 C28 118.2(3)
C36 O5 C37 117.4(3)
C33 O6 C39 119.1(3)
C47 O7 C48 119.2(3)
C44 O8 C50 117.5(3)
C58 O9 C59 116.7(3)
C55 O10 C61 119.5(3)
C4 N1 C2 109.1(4)
C4 N1 C1 125.1(4)
C2 N1 C1 125.8(4)
C4 N2 C3 108.1(4)
C4 N2 C5 125.1(4)
C3 N2 C5 126.7(4)
C17 N3 C16 108.5(3)
C17 N3 C18 125.0(3)
C16 N3 C18 126.4(3)
C17 N4 C15 108.6(3)
C17 N4 C14 125.3(3)
C15 N4 C14 125.6(3)
N1 C1 H1A 109.5
N1 C1 H1B 109.5
H1A C1 H1B 109.5
N1 C1 H1C 109.5
H1A C1 H1C 109.5
H1B C1 H1C 109.5
C3 C2 N1 106.6(4)
C3 C2 H2 126.7
N1 C2 H2 126.7
C2 C3 N2 107.2(4)
C2 C3 H3 126.4
N2 C3 H3 126.4
N1 C4 N2 109.0(4)
N1 C4 H4 125.5
N2 C4 H4 125.5
N2 C5 C6 112.0(4)
N2 C5 H5A 109.2
C6 C5 H5A 109.2
N2 C5 H5B 109.2
C6 C5 H5B 109.2
H5A C5 H5B 107.9
O1 C6 C5 106.9(4)
O1 C6 H6A 110.3
C5 C6 H6A 110.3
O1 C6 H6B 110.3
C5 C6 H6B 110.3
H6A C6 H6B 108.6
O1 C7 C12 123.7(3)
O1 C7 C8 115.5(3)
C12 C7 C8 120.9(3)
C7 C8 C9 118.6(3)
C7 C8 C63 122.2(3)
C9 C8 C63 119.2(3)
C10 C9 C8 120.8(4)
C10 C9 H9 119.6
C8 C9 H9 119.6
C9 C10 O2 125.0(4)
C9 C10 C11 121.0(3)
O2 C10 C11 114.0(3)
C10 C11 C12 118.1(3)
C10 C11 C19 121.2(3)
C12 C11 C19 120.7(3)
C7 C12 C11 120.7(3)
C7 C12 H12 119.7
C11 C12 H12 119.7
O2 C13 C14 110.3(3)
O2 C13 H13A 109.6
C14 C13 H13A 109.6
O2 C13 H13B 109.6
C14 C13 H13B 109.6
H13A C13 H13B 108.1
N4 C14 C13 110.9(3)
N4 C14 H14A 109.5
C13 C14 H14A 109.5
N4 C14 H14B 109.5
C13 C14 H14B 109.5
H14A C14 H14B 108.0
C16 C15 N4 107.3(3)
C16 C15 H15 126.4
N4 C15 H15 126.4
C15 C16 N3 107.2(3)
C15 C16 H16 126.4
N3 C16 H16 126.4
N4 C17 N3 108.4(3)
N4 C17 H17 125.8
N3 C17 H17 125.8
N3 C18 H18A 109.5
N3 C18 H18B 109.5
H18A C18 H18B 109.5
N3 C18 H18C 109.5
H18A C18 H18C 109.5
H18B C18 H18C 109.5
C11 C19 C20 111.9(3)
C11 C19 H19A 109.2
C20 C19 H19A 109.2
C11 C19 H19B 109.2
C20 C19 H19B 109.2
H19A C19 H19B 107.9
C25 C20 C21 117.8(3)
C25 C20 C19 121.9(3)
C21 C20 C19 120.2(3)
O3 C21 C22 124.0(4)
O3 C21 C20 115.7(3)
C22 C21 C20 120.3(3)
C23 C22 C21 121.0(4)
C23 C22 H22 119.5
C21 C22 H22 119.5
C24 C23 C22 119.1(3)
C24 C23 C30 121.7(3)
C22 C23 C30 119.3(3)
O4 C24 C23 116.9(3)
O4 C24 C25 123.1(3)
C23 C24 C25 120.0(3)
C20 C25 C24 121.5(3)
C20 C25 H25 119.2
C24 C25 H25 119.2
O3 C26 C27 112.4(5)
O3 C26 H26A 109.1
C27 C26 H26A 109.1
O3 C26 H26B 109.1
C27 C26 H26B 109.1
H26A C26 H26B 107.9
C26 C27 H27A 109.5
C26 C27 H27B 109.5
H27A C27 H27B 109.5
C26 C27 H27C 109.5
H27A C27 H27C 109.5
H27B C27 H27C 109.5
O4 C28 C29 107.5(3)
O4 C28 H28A 110.2
C29 C28 H28A 110.2
O4 C28 H28B 110.2
C29 C28 H28B 110.2
H28A C28 H28B 108.5
C28 C29 H29A 109.5
C28 C29 H29B 109.5
H29A C29 H29B 109.5
C28 C29 H29C 109.5
H29A C29 H29C 109.5
H29B C29 H29C 109.5
C31 C30 C23 111.3(3)
C31 C30 H30A 109.4
C23 C30 H30A 109.4
C31 C30 H30B 109.4
C23 C30 H30B 109.4
H30A C30 H30B 108.0
C36 C31 C32 118.7(3)
C36 C31 C30 121.1(3)
C32 C31 C30 120.2(3)
C33 C32 C31 120.9(3)
C33 C32 H32 119.5
C31 C32 H32 119.5
O6 C33 C34 116.0(3)
O6 C33 C32 124.0(3)
C34 C33 C32 119.9(3)
C35 C34 C33 118.8(3)
C35 C34 C41 121.0(3)
C33 C34 C41 120.1(3)
C34 C35 C36 121.5(3)
C34 C35 H35 119.2
C36 C35 H35 119.2
O5 C36 C35 124.1(3)
O5 C36 C31 115.8(3)
C35 C36 C31 120.0(3)
O5 C37 C38 106.1(3)
O5 C37 H37A 110.5
C38 C37 H37A 110.5
O5 C37 H37B 110.5
C38 C37 H37B 110.5
H37A C37 H37B 108.7
C37 C38 H38A 109.5
C37 C38 H38B 109.5
H38A C38 H38B 109.5
C37 C38 H38C 109.5
H38A C38 H38C 109.5
H38B C38 H38C 109.5
O6 C39 C40 106.4(3)
O6 C39 H39A 110.5
C40 C39 H39A 110.5
O6 C39 H39B 110.5
C40 C39 H39B 110.5
H39A C39 H39B 108.6
C39 C40 H40A 109.5
C39 C40 H40B 109.5
H40A C40 H40B 109.5
C39 C40 H40C 109.5
H40A C40 H40C 109.5
H40B C40 H40C 109.5
C34 C41 C42 109.6(3)
C34 C41 H41A 109.7
C42 C41 H41A 109.7
C34 C41 H41B 109.7
C42 C41 H41B 109.7
H41A C41 H41B 108.2
C43 C42 C47 118.9(3)
C43 C42 C41 120.1(3)
C47 C42 C41 120.8(3)
C44 C43 C42 121.0(3)
C44 C43 H43 119.5
C42 C43 H43 119.5
O8 C44 C43 124.0(3)
O8 C44 C45 115.2(3)
C43 C44 C45 120.7(3)
C44 C45 C46 118.0(3)
C44 C45 C52 120.7(3)
C46 C45 C52 121.3(3)
C47 C46 C45 121.2(3)
C47 C46 H46 119.4
C45 C46 H46 119.4
O7 C47 C46 124.7(3)
O7 C47 C42 115.2(3)
C46 C47 C42 120.1(3)
O7 C48 C49 107.9(3)
O7 C48 H48A 110.1
C49 C48 H48A 110.1
O7 C48 H48B 110.1
C49 C48 H48B 110.1
H48A C48 H48B 108.4
C48 C49 H49A 109.5
C48 C49 H49B 109.5
H49A C49 H49B 109.5
C48 C49 H49C 109.5
H49A C49 H49C 109.5
H49B C49 H49C 109.5
O8 C50 C51 107.7(3)
O8 C50 H50A 110.2
C51 C50 H50A 110.2
O8 C50 H50B 110.2
C51 C50 H50B 110.2
H50A C50 H50B 108.5
C50 C51 H51A 109.5
C50 C51 H51B 109.5
H51A C51 H51B 109.5
C50 C51 H51C 109.5
H51A C51 H51C 109.5
H51B C51 H51C 109.5
C53 C52 C45 113.2(3)
C53 C52 H52A 108.9
C45 C52 H52A 108.9
C53 C52 H52B 108.9
C45 C52 H52B 108.9
H52A C52 H52B 107.8
C54 C53 C58 117.0(3)
C54 C53 C52 121.4(3)
C58 C53 C52 121.6(3)
C53 C54 C55 122.0(3)
C53 C54 H54 119.0
C55 C54 H54 119.0
O10 C55 C56 116.6(3)
O10 C55 C54 123.3(4)
C56 C55 C54 120.0(3)
C57 C56 C55 118.3(3)
C57 C56 C63 121.5(3)
C55 C56 C63 120.2(3)
C58 C57 C56 121.7(3)
C58 C57 H57 119.2
C56 C57 H57 119.2
C57 C58 O9 123.3(3)
C57 C58 C53 120.8(3)
O9 C58 C53 115.8(3)
O9 C59 C60 108.3(3)
O9 C59 H59A 110.0
C60 C59 H59A 110.0
O9 C59 H59B 110.0
C60 C59 H59B 110.0
H59A C59 H59B 108.4
C59 C60 H60A 109.5
C59 C60 H60B 109.5
H60A C60 H60B 109.5
C59 C60 H60C 109.5
H60A C60 H60C 109.5
H60B C60 H60C 109.5
O10 C61 C62 107.2(4)
O10 C61 H61A 110.3
C62 C61 H61A 110.3
O10 C61 H61B 110.3
C62 C61 H61B 110.3
H61A C61 H61B 108.5
C61 C62 H62A 109.5
C61 C62 H62B 109.5
H62A C62 H62B 109.5
C61 C62 H62C 109.5
H62A C62 H62C 109.5
H62B C62 H62C 109.5
C8 C63 C56 111.2(3)
C8 C63 H63A 109.4
C56 C63 H63A 109.4
C8 C63 H63B 109.4
C56 C63 H63B 109.4
H63A C63 H63B 108.0

loop_
_geom_bond_atom_site_label_1
_geom_bond_atom_site_label_2
_geom_bond_distance
P1 F6 1.507(4)
P1 F3 1.522(6)
P1 F2 1.564(5)
P1 F4 1.573(7)
P1 F1 1.591(4)
P1 F5 1.597(4)
P2 F8 1.352(7)
P2 F11 1.369(7)
P2 F12 1.384(6)
P2 F9 1.488(9)
P2 F7 1.539(7)
P2 F10 1.674(6)
O1 C7 1.383(4)
O1 C6 1.416(5)
O2 C10 1.392(4)
O2 C13 1.424(5)
O3 C21 1.372(5)
O3 C26 1.440(5)
O4 C24 1.373(4)
O4 C28 1.428(5)
O5 C36 1.382(4)
O5 C37 1.438(5)
O6 C33 1.371(4)
O6 C39 1.439(4)
O7 C47 1.378(4)
O7 C48 1.423(5)
O8 C44 1.380(4)
O8 C50 1.431(4)
O9 C58 1.386(4)
O9 C59 1.432(5)
O10 C55 1.375(5)
O10 C61 1.387(6)
N1 C4 1.323(6)
N1 C2 1.374(6)
N1 C1 1.476(6)
N2 C4 1.333(6)
N2 C3 1.380(6)
N2 C5 1.462(6)
N3 C17 1.336(5)
N3 C16 1.369(5)
N3 C18 1.466(5)
N4 C17 1.328(5)
N4 C15 1.370(5)
N4 C14 1.477(5)
C1 H1A 0.9800
C1 H1B 0.9800
C1 H1C 0.9800
C2 C3 1.362(8)
C2 H2 0.9500
C3 H3 0.9500
C4 H4 0.9500
C5 C6 1.522(6)
C5 H5A 0.9900
C5 H5B 0.9900
C6 H6A 0.9900
C6 H6B 0.9900
C7 C12 1.387(6)
C7 C8 1.391(6)
C8 C9 1.398(5)
C8 C63 1.517(5)
C9 C10 1.384(6)
C9 H9 0.9500
C10 C11 1.396(6)
C11 C12 1.405(5)
C11 C19 1.509(5)
C12 H12 0.9500
C13 C14 1.516(5)
C13 H13A 0.9900
C13 H13B 0.9900
C14 H14A 0.9900
C14 H14B 0.9900
C15 C16 1.349(6)
C15 H15 0.9500
C16 H16 0.9500
C17 H17 0.9500
C18 H18A 0.9800
C18 H18B 0.9800
C18 H18C 0.9800
C19 C20 1.515(5)
C19 H19A 0.9900
C19 H19B 0.9900
C20 C25 1.397(5)
C20 C21 1.410(6)
C21 C22 1.395(5)
C22 C23 1.394(5)
C22 H22 0.9500
C23 C24 1.386(5)
C23 C30 1.523(5)
C24 C25 1.400(5)
C25 H25 0.9500
C26 C27 1.462(8)
C26 H26A 0.9900
C26 H26B 0.9900
C27 H27A 0.9800
C27 H27B 0.9800
C27 H27C 0.9800
C28 C29 1.503(6)
C28 H28A 0.9900
C28 H28B 0.9900
C29 H29A 0.9800
C29 H29B 0.9800
C29 H29C 0.9800
C30 C31 1.521(5)
C30 H30A 0.9900
C30 H30B 0.9900
C31 C36 1.396(5)
C31 C32 1.400(5)
C32 C33 1.398(5)
C32 H32 0.9500
C33 C34 1.397(5)
C34 C35 1.388(5)
C34 C41 1.516(5)
C35 C36 1.389(5)
C35 H35 0.9500
C37 C38 1.505(6)
C37 H37A 0.9900
C37 H37B 0.9900
C38 H38A 0.9800
C38 H38B 0.9800
C38 H38C 0.9800
C39 C40 1.509(6)
C39 H39A 0.9900
C39 H39B 0.9900
C40 H40A 0.9800
C40 H40B 0.9800
C40 H40C 0.9800
C41 C42 1.522(5)
C41 H41A 0.9900
C41 H41B 0.9900
C42 C43 1.393(5)
C42 C47 1.398(5)
C43 C44 1.392(5)
C43 H43 0.9500
C44 C45 1.401(5)
C45 C46 1.402(5)
C45 C52 1.521(5)
C46 C47 1.396(5)
C46 H46 0.9500
C48 C49 1.499(6)
C48 H48A 0.9900
C48 H48B 0.9900
C49 H49A 0.9800
C49 H49B 0.9800
C49 H49C 0.9800
C50 C51 1.508(5)
C50 H50A 0.9900
C50 H50B 0.9900
C51 H51A 0.9800
C51 H51B 0.9800
C51 H51C 0.9800
C52 C53 1.513(5)
C52 H52A 0.9900
C52 H52B 0.9900
C53 C54 1.395(5)
C53 C58 1.408(5)
C54 C55 1.401(5)
C54 H54 0.9500
C55 C56 1.394(6)
C56 C57 1.389(5)
C56 C63 1.530(5)
C57 C58 1.386(5)
C57 H57 0.9500
C59 C60 1.496(6)
C59 H59A 0.9900
C59 H59B 0.9900
C60 H60A 0.9800
C60 H60B 0.9800
C60 H60C 0.9800
C61 C62 1.504(6)
C61 H61A 0.9900
C61 H61B 0.9900
C62 H62A 0.9800
C62 H62B 0.9800
C62 H62C 0.9800
C63 H63A 0.9900
C63 H63B 0.9900

loop_
_platon_squeeze_void_nr
_platon_squeeze_void_average_x
_platon_squeeze_void_average_y
_platon_squeeze_void_average_z
_platon_squeeze_void_volume
_platon_squeeze_void_count_electrons
_platon_squeeze_void_content
1 0.500 0.500 0.500 371 89 ' '
